data_7003072
loop_
_publ_author_name
'Zhou, Yongbo'
'Chen, Wanzhi'
'Wang, Daqi'

_publ_section_title
;
 Mononuclear, dinuclear, hexanuclear, and one-dimensional polymeric
 silver complexes having ligand-supported and unsupported argentophilic
 interactions stabilized by pincer-like 2,6-bis(5-pyrazolyl)pyridine
 ligands
;
_journal_issue 11
_journal_name_full 'Dalton Transactions'
_journal_page_first 1444
_journal_page_last 1453
_journal_paper_doi 10.1039/b710916d
_journal_year 2008
_chemical_formula_moiety 'C19 H25 Ag N6 O3'
_chemical_formula_sum 'C19 H25 Ag N6 O3'
_chemical_formula_weight 493.32
_chemical_name_systematic
;
?
;
_space_group_IT_number 14
_symmetry_cell_setting monoclinic
_symmetry_space_group_name_Hall '-P 2ybc'
_symmetry_space_group_name_H-M 'P 1 21/c 1'
_atom_sites_solution_hydrogens geom
_atom_sites_solution_primary direct
_atom_sites_solution_secondary difmap
_audit_creation_method SHELXL-97
_cell_angle_alpha 90.00
_cell_angle_beta 117.224(3)
_cell_angle_gamma 90.00
_cell_formula_units_Z 8
_cell_length_a 23.981(4)
_cell_length_b 9.1046(17)
_cell_length_c 21.983(4)
_cell_measurement_reflns_used 2214
_cell_measurement_temperature 298(2)
_cell_measurement_theta_max 19.562
_cell_measurement_theta_min 2.467
_cell_volume 4268.0(13)
_computing_cell_refinement 'Bruker SMART'
_computing_data_collection 'Bruker SMART'
_computing_data_reduction 'Bruker SAINT'
_computing_molecular_graphics 'Bruker SHELXTL'
_computing_publication_material 'Bruker SHELXTL'
_computing_structure_refinement 'SHELXL-97 (Sheldrick, 1997)'
_computing_structure_solution 'SHELXS-97 (Sheldrick, 1990)'
_diffrn_ambient_temperature 298(2)
_diffrn_measured_fraction_theta_full 0.991
_diffrn_measured_fraction_theta_max 0.991
_diffrn_measurement_device_type 'Bruker SMART CCD area-detector diffractometer'
_diffrn_measurement_method '\f and \w scans'
_diffrn_radiation_monochromator graphite
_diffrn_radiation_source 'fine-focus sealed tube'
_diffrn_radiation_type MoK\a
_diffrn_radiation_wavelength 0.71073
_diffrn_reflns_av_R_equivalents 0.0843
_diffrn_reflns_av_sigmaI/netI 0.1701
_diffrn_reflns_limit_h_max 27
_diffrn_reflns_limit_h_min -28
_diffrn_reflns_limit_k_max 10
_diffrn_reflns_limit_k_min -10
_diffrn_reflns_limit_l_max 26
_diffrn_reflns_limit_l_min -18
_diffrn_reflns_number 21593
_diffrn_reflns_theta_full 25.01
_diffrn_reflns_theta_max 25.01
_diffrn_reflns_theta_min 1.85
_exptl_absorpt_coefficient_mu 0.976
_exptl_absorpt_correction_T_max 0.9260
_exptl_absorpt_correction_T_min 0.8438
_exptl_absorpt_correction_type multi-scan
_exptl_absorpt_process_details sadabs
_exptl_crystal_colour colorless
_exptl_crystal_density_diffrn 1.535
_exptl_crystal_density_method 'not measured'
_exptl_crystal_description block
_exptl_crystal_F_000 2016
_exptl_crystal_size_max 0.18
_exptl_crystal_size_mid 0.14
_exptl_crystal_size_min 0.08
_refine_diff_density_max 0.526
_refine_diff_density_min -0.552
_refine_diff_density_rms 0.096
_refine_ls_extinction_method none
_refine_ls_goodness_of_fit_ref 1.024
_refine_ls_hydrogen_treatment constr
_refine_ls_matrix_type full
_refine_ls_number_parameters 523
_refine_ls_number_reflns 7455
_refine_ls_number_restraints 0
_refine_ls_restrained_S_all 1.024
_refine_ls_R_factor_all 0.1715
_refine_ls_R_factor_gt 0.0616
_refine_ls_shift/su_max 0.000
_refine_ls_shift/su_mean 0.000
_refine_ls_structure_factor_coef Fsqd
_refine_ls_weighting_details 'calc w=1/[\s^2^(Fo^2^)+(0.0000P)^2^+3.1914P] where P=(Fo^2^+2Fc^2^)/3'
_refine_ls_weighting_scheme calc
_refine_ls_wR_factor_gt 0.1493
_refine_ls_wR_factor_ref 0.2201
_reflns_number_gt 3108
_reflns_number_total 7455
_reflns_threshold_expression >2sigma(I)
_cod_data_source_file b710916d.txt
_cod_data_source_block complex_2
_cod_depositor_comments
;
The following automatic conversions were performed:
'_symmetry_cell_setting' value 'Monoclinic' changed to 'monoclinic'
according to '/home/saulius/struct/CIF-dictionaries/cif_core.dic'
dictionary named 'cif_core.dic' version 2.4.1 from 2010-06-29.

Automatic conversion script
Id: cif_fix_enum 1527 2010-12-29 10:47:43Z saulius 
;
_cod_original_cell_volume 4268.1(14)
_cod_original_sg_symbol_H-M P2(1)/c
_cod_database_code 7003072

loop_
_symmetry_equiv_pos_as_xyz
'x, y, z'
'-x, y+1/2, -z+1/2'
'-x, -y, -z'
'x, -y-1/2, z-1/2'

loop_
_atom_site_label
_atom_site_type_symbol
_atom_site_fract_x
_atom_site_fract_y
_atom_site_fract_z
_atom_site_U_iso_or_equiv
_atom_site_adp_type
_atom_site_occupancy
_atom_site_symmetry_multiplicity
_atom_site_calc_flag
_atom_site_refinement_flags
_atom_site_disorder_assembly
_atom_site_disorder_group
Ag1 Ag 0.40991(4) 0.41391(9) 0.35429(4) 0.0709(3) Uani 1 1 d . . .
Ag2 Ag 0.08220(4) 0.90782(9) 0.42958(5) 0.0737(3) Uani 1 1 d . . .
N1 N 0.5045(3) 0.5306(8) 0.4149(4) 0.0458(18) Uani 1 1 d . . .
N2 N 0.4992(3) 0.2787(9) 0.3417(4) 0.056(2) Uani 1 1 d . . .
N3 N 0.5132(4) 0.1700(9) 0.3089(4) 0.059(2) Uani 1 1 d . . .
N4 N 0.3927(4) 0.6670(9) 0.3884(4) 0.062(2) Uani 1 1 d . . .
N5 N 0.3467(3) 0.7499(9) 0.3930(4) 0.065(2) Uani 1 1 d . . .
N6 N 0.3015(5) 0.2254(13) 0.2952(6) 0.081(3) Uani 1 1 d . . .
N7 N -0.0105(3) 1.0252(8) 0.4063(4) 0.0463(18) Uani 1 1 d . . .
N8 N 0.1026(4) 1.1648(9) 0.4829(5) 0.071(2) Uani 1 1 d . . .
N9 N 0.1497(4) 1.2509(10) 0.5284(5) 0.073(2) Uani 1 1 d . . .
N10 N -0.0103(3) 0.7681(9) 0.3366(4) 0.057(2) Uani 1 1 d . . .
N11 N -0.0280(4) 0.6530(9) 0.2934(4) 0.062(2) Uani 1 1 d . . .
N12 N 0.1944(4) 0.7322(11) 0.4778(5) 0.066(2) Uani 1 1 d . . .
O1 O 0.3471(4) 0.2137(9) 0.3490(4) 0.092(2) Uani 1 1 d . . .
O2 O 0.2982(5) 0.3249(13) 0.2568(5) 0.131(4) Uani 1 1 d . . .
O3 O 0.2583(4) 0.1355(13) 0.2793(6) 0.149(4) Uani 1 1 d . . .
O4 O 0.1829(4) 0.8251(10) 0.4329(5) 0.099(3) Uani 1 1 d . . .
O5 O 0.1535(4) 0.7096(10) 0.4957(5) 0.109(3) Uani 1 1 d . . .
O6 O 0.2436(4) 0.6620(11) 0.5032(5) 0.115(3) Uani 1 1 d . . .
C1 C 0.5062(4) 0.6524(10) 0.4511(4) 0.045(2) Uani 1 1 d . . .
C2 C 0.5631(4) 0.7129(11) 0.4978(5) 0.062(3) Uani 1 1 d . . .
H2 H 0.5640 0.7954 0.5232 0.074 Uiso 1 1 calc R . .
C3 C 0.6176(4) 0.6490(12) 0.5058(5) 0.061(3) Uani 1 1 d . . .
H3 H 0.6561 0.6891 0.5360 0.074 Uiso 1 1 calc R . .
C4 C 0.6154(4) 0.5270(11) 0.4696(5) 0.058(3) Uani 1 1 d . . .
H4 H 0.6525 0.4807 0.4770 0.070 Uiso 1 1 calc R . .
C5 C 0.5589(4) 0.4706(10) 0.4218(4) 0.047(2) Uani 1 1 d . . .
C6 C 0.5540(4) 0.3425(10) 0.3794(5) 0.049(2) Uani 1 1 d . . .
C7 C 0.6016(4) 0.2749(11) 0.3715(5) 0.062(3) Uani 1 1 d . . .
H7 H 0.6439 0.2996 0.3933 0.074 Uiso 1 1 calc R . .
C8 C 0.5749(6) 0.1662(12) 0.3259(6) 0.070(3) Uani 1 1 d . . .
C9 C 0.6034(6) 0.0587(13) 0.2959(7) 0.102(4) Uani 1 1 d . . .
H9A H 0.5713 -0.0046 0.2641 0.152 Uiso 1 1 calc R . .
H9B H 0.6346 0.0008 0.3319 0.152 Uiso 1 1 calc R . .
H9C H 0.6226 0.1115 0.2726 0.152 Uiso 1 1 calc R . .
C10 C 0.4463(4) 0.7132(9) 0.4391(5) 0.049(2) Uani 1 1 d . . .
C11 C 0.4342(4) 0.8281(10) 0.4746(5) 0.052(2) Uani 1 1 d . . .
H11 H 0.4636 0.8811 0.5115 0.062 Uiso 1 1 calc R . .
C12 C 0.3714(4) 0.8455(11) 0.4444(5) 0.059(3) Uani 1 1 d . . .
C13 C 0.3318(5) 0.9501(11) 0.4598(6) 0.075(3) Uani 1 1 d . . .
H13A H 0.2885 0.9342 0.4284 0.112 Uiso 1 1 calc R . .
H13B H 0.3433 1.0490 0.4553 0.112 Uiso 1 1 calc R . .
H13C H 0.3382 0.9344 0.5058 0.112 Uiso 1 1 calc R . .
C14 C 0.4646(5) 0.0638(12) 0.2695(6) 0.073(3) Uani 1 1 d . . .
H14 H 0.4821 -0.0008 0.2468 0.087 Uiso 1 1 calc R . .
C15 C 0.4084(6) 0.1320(14) 0.2152(7) 0.099(4) Uani 1 1 d . . .
H15A H 0.4200 0.1896 0.1862 0.148 Uiso 1 1 calc R . .
H15B H 0.3890 0.1942 0.2354 0.148 Uiso 1 1 calc R . .
H15C H 0.3794 0.0569 0.1886 0.148 Uiso 1 1 calc R . .
C16 C 0.4479(7) -0.0329(13) 0.3147(7) 0.115(5) Uani 1 1 d . . .
H16A H 0.4852 -0.0788 0.3487 0.172 Uiso 1 1 calc R . .
H16B H 0.4188 -0.1071 0.2873 0.172 Uiso 1 1 calc R . .
H16C H 0.4291 0.0258 0.3367 0.172 Uiso 1 1 calc R . .
C17 C 0.2809(5) 0.7282(14) 0.3408(7) 0.093(4) Uani 1 1 d . . .
H17 H 0.2554 0.8031 0.3484 0.111 Uiso 1 1 calc R . .
C18 C 0.2745(6) 0.7512(19) 0.2696(6) 0.135(6) Uani 1 1 d . . .
H18A H 0.2888 0.8481 0.2663 0.203 Uiso 1 1 calc R . .
H18B H 0.2314 0.7406 0.2364 0.203 Uiso 1 1 calc R . .
H18C H 0.2994 0.6797 0.2609 0.203 Uiso 1 1 calc R . .
C19 C 0.2583(6) 0.5819(15) 0.3502(7) 0.108(4) Uani 1 1 d . . .
H19A H 0.2625 0.5748 0.3957 0.162 Uiso 1 1 calc R . .
H19B H 0.2827 0.5062 0.3433 0.162 Uiso 1 1 calc R . .
H19C H 0.2150 0.5704 0.3176 0.162 Uiso 1 1 calc R . .
C20 C -0.0652(4) 0.9645(11) 0.3649(5) 0.053(2) Uani 1 1 d . . .
C21 C -0.1217(4) 1.0206(12) 0.3577(5) 0.063(3) Uani 1 1 d . . .
H21 H -0.1596 0.9765 0.3286 0.076 Uiso 1 1 calc R . .
C22 C -0.1198(5) 1.1422(13) 0.3945(6) 0.071(3) Uani 1 1 d . . .
H22 H -0.1571 1.1834 0.3897 0.086 Uiso 1 1 calc R . .
C23 C -0.0638(4) 1.2053(11) 0.4386(5) 0.060(3) Uani 1 1 d . . .
H23 H -0.0625 1.2859 0.4652 0.071 Uiso 1 1 calc R . .
C24 C -0.0085(4) 1.1450(10) 0.4425(5) 0.050(2) Uani 1 1 d . . .
C25 C 0.0523(4) 1.2126(11) 0.4867(5) 0.056(2) Uani 1 1 d . . .
C26 C 0.0660(5) 1.3250(11) 0.5343(5) 0.059(3) Uani 1 1 d . . .
H26 H 0.0383 1.3740 0.5461 0.071 Uiso 1 1 calc R . .
C27 C 0.1297(5) 1.3479(12) 0.5600(6) 0.068(3) Uani 1 1 d . . .
C28 C 0.1710(6) 1.4537(12) 0.6130(6) 0.092(4) Uani 1 1 d . . .
H28A H 0.2134 1.4421 0.6202 0.138 Uiso 1 1 calc R . .
H28B H 0.1692 1.4352 0.6550 0.138 Uiso 1 1 calc R . .
H28C H 0.1571 1.5521 0.5980 0.138 Uiso 1 1 calc R . .
C29 C -0.0641(4) 0.8342(11) 0.3266(5) 0.053(2) Uani 1 1 d . . .
C30 C -0.1147(5) 0.7558(13) 0.2775(5) 0.073(3) Uani 1 1 d . . .
H30 H -0.1570 0.7778 0.2613 0.088 Uiso 1 1 calc R . .
C31 C -0.0909(5) 0.6437(13) 0.2582(6) 0.073(3) Uani 1 1 d . . .
C32 C -0.1236(6) 0.5226(15) 0.2066(7) 0.119(5) Uani 1 1 d . . .
H32A H -0.0929 0.4570 0.2053 0.178 Uiso 1 1 calc R . .
H32B H -0.1478 0.5650 0.1622 0.178 Uiso 1 1 calc R . .
H32C H -0.1509 0.4693 0.2198 0.178 Uiso 1 1 calc R . .
C33 C 0.2140(5) 1.2412(19) 0.5349(10) 0.127(6) Uani 1 1 d . . .
H33 H 0.2382 1.3247 0.5625 0.152 Uiso 1 1 calc R . .
C34 C 0.2120(6) 1.253(2) 0.4658(10) 0.157(7) Uani 1 1 d . . .
H34A H 0.1942 1.3453 0.4454 0.236 Uiso 1 1 calc R . .
H34B H 0.1869 1.1744 0.4371 0.236 Uiso 1 1 calc R . .
H34C H 0.2538 1.2453 0.4707 0.236 Uiso 1 1 calc R . .
C35 C 0.2440(6) 1.1028(19) 0.5731(8) 0.138(6) Uani 1 1 d . . .
H35A H 0.2438 1.1034 0.6167 0.208 Uiso 1 1 calc R . .
H35B H 0.2864 1.0973 0.5799 0.208 Uiso 1 1 calc R . .
H35C H 0.2209 1.0193 0.5471 0.208 Uiso 1 1 calc R . .
C36 C 0.0199(5) 0.5494(11) 0.2961(6) 0.069(3) Uani 1 1 d . . .
H36 H -0.0006 0.4856 0.2559 0.083 Uiso 1 1 calc R . .
C37 C 0.0722(5) 0.6248(13) 0.2897(7) 0.097(4) Uani 1 1 d . . .
H37A H 0.0555 0.6820 0.2484 0.146 Uiso 1 1 calc R . .
H37B H 0.1008 0.5528 0.2882 0.146 Uiso 1 1 calc R . .
H37C H 0.0940 0.6882 0.3283 0.146 Uiso 1 1 calc R . .
C38 C 0.0399(7) 0.4520(15) 0.3578(7) 0.125(6) Uani 1 1 d . . .
H38A H 0.0036 0.4071 0.3576 0.187 Uiso 1 1 calc R . .
H38B H 0.0613 0.5096 0.3986 0.187 Uiso 1 1 calc R . .
H38C H 0.0675 0.3770 0.3566 0.187 Uiso 1 1 calc R . .

loop_
_atom_site_aniso_label
_atom_site_aniso_U_11
_atom_site_aniso_U_22
_atom_site_aniso_U_33
_atom_site_aniso_U_23
_atom_site_aniso_U_13
_atom_site_aniso_U_12
Ag1 0.0585(5) 0.0746(6) 0.0691(6) -0.0134(4) 0.0200(4) -0.0175(4)
Ag2 0.0560(5) 0.0780(7) 0.0875(7) 0.0028(5) 0.0332(5) 0.0180(4)
N1 0.044(4) 0.045(4) 0.048(5) -0.010(4) 0.021(4) -0.005(3)
N2 0.058(5) 0.057(5) 0.049(5) -0.012(4) 0.022(4) -0.004(4)
N3 0.073(6) 0.053(5) 0.060(5) -0.004(4) 0.037(5) 0.000(4)
N4 0.050(5) 0.060(5) 0.070(6) -0.007(4) 0.022(5) 0.007(4)
N5 0.045(5) 0.070(6) 0.077(6) -0.018(5) 0.023(4) -0.002(4)
N6 0.056(6) 0.088(8) 0.077(8) -0.024(6) 0.013(6) 0.010(6)
N7 0.049(5) 0.043(5) 0.043(4) 0.008(4) 0.018(4) 0.005(4)
N8 0.055(5) 0.064(6) 0.085(7) -0.008(5) 0.024(5) 0.005(5)
N9 0.052(5) 0.060(6) 0.097(7) -0.009(5) 0.026(5) -0.006(5)
N10 0.058(5) 0.053(5) 0.057(5) 0.001(4) 0.024(4) 0.003(4)
N11 0.064(6) 0.048(5) 0.064(5) -0.006(4) 0.022(5) -0.001(4)
N12 0.059(6) 0.080(7) 0.054(6) -0.001(5) 0.022(5) 0.004(5)
O1 0.068(5) 0.116(7) 0.073(5) -0.007(5) 0.014(5) -0.021(5)
O2 0.152(10) 0.119(9) 0.096(7) 0.022(7) 0.035(7) 0.050(7)
O3 0.054(6) 0.146(9) 0.189(11) -0.040(8) 0.006(6) -0.043(6)
O4 0.080(6) 0.102(7) 0.112(7) 0.026(6) 0.042(5) 0.001(5)
O5 0.088(6) 0.154(9) 0.109(7) 0.039(6) 0.067(6) 0.029(6)
O6 0.053(5) 0.133(8) 0.140(8) 0.013(6) 0.029(5) 0.034(5)
C1 0.044(5) 0.049(6) 0.039(5) -0.001(4) 0.016(4) -0.008(4)
C2 0.057(6) 0.067(7) 0.064(7) -0.018(5) 0.032(5) -0.011(5)
C3 0.048(6) 0.076(7) 0.058(7) -0.011(6) 0.022(5) -0.009(5)
C4 0.053(6) 0.057(7) 0.071(7) -0.002(5) 0.035(6) -0.002(5)
C5 0.036(5) 0.051(6) 0.048(6) -0.011(5) 0.013(4) -0.006(4)
C6 0.056(6) 0.050(6) 0.049(6) 0.010(5) 0.030(5) 0.006(5)
C7 0.057(6) 0.068(7) 0.052(6) -0.007(5) 0.017(5) -0.003(5)
C8 0.096(9) 0.057(7) 0.062(7) 0.009(6) 0.041(7) 0.022(6)
C9 0.132(11) 0.081(9) 0.101(10) -0.019(7) 0.062(9) 0.021(8)
C10 0.051(6) 0.041(6) 0.057(6) -0.001(5) 0.026(5) -0.002(4)
C11 0.052(6) 0.050(6) 0.051(6) 0.002(5) 0.022(5) 0.002(5)
C12 0.053(6) 0.060(6) 0.072(7) -0.007(6) 0.036(6) 0.001(5)
C13 0.070(7) 0.063(7) 0.105(9) -0.008(6) 0.053(7) 0.013(5)
C14 0.073(8) 0.077(8) 0.065(7) -0.015(6) 0.029(6) 0.003(6)
C15 0.102(10) 0.088(9) 0.111(11) -0.042(8) 0.052(9) -0.011(8)
C16 0.157(14) 0.061(8) 0.129(12) -0.001(8) 0.068(11) -0.044(8)
C17 0.045(6) 0.083(9) 0.111(11) -0.040(8) 0.003(7) 0.003(6)
C18 0.091(10) 0.187(17) 0.070(10) 0.026(10) -0.012(8) -0.001(10)
C19 0.074(9) 0.129(13) 0.111(11) -0.014(9) 0.035(8) -0.017(8)
C20 0.047(6) 0.067(7) 0.044(6) 0.003(5) 0.020(5) 0.004(5)
C21 0.039(6) 0.082(8) 0.068(7) 0.009(6) 0.024(5) 0.017(5)
C22 0.056(7) 0.097(9) 0.069(7) 0.008(7) 0.036(6) 0.024(6)
C23 0.051(6) 0.071(7) 0.055(6) 0.003(5) 0.023(5) 0.007(5)
C24 0.055(6) 0.046(6) 0.051(6) 0.006(5) 0.025(5) 0.011(5)
C25 0.050(6) 0.054(6) 0.056(6) 0.009(5) 0.018(5) 0.003(5)
C26 0.064(7) 0.052(7) 0.068(7) 0.002(5) 0.035(6) 0.005(5)
C27 0.072(8) 0.051(7) 0.070(7) 0.006(6) 0.022(6) -0.007(6)
C28 0.095(9) 0.063(8) 0.095(9) -0.004(7) 0.024(8) -0.011(7)
C29 0.049(6) 0.062(7) 0.048(6) 0.006(5) 0.023(5) 0.007(5)
C30 0.055(7) 0.098(9) 0.066(7) -0.012(7) 0.028(6) 0.008(6)
C31 0.070(8) 0.064(7) 0.074(8) -0.006(6) 0.023(7) 0.006(6)
C32 0.085(9) 0.118(12) 0.111(11) -0.052(9) 0.008(8) 0.000(8)
C33 0.050(8) 0.119(13) 0.177(17) -0.042(12) 0.022(10) -0.007(8)
C34 0.094(12) 0.22(2) 0.193(19) 0.027(16) 0.092(13) 0.008(12)
C35 0.070(9) 0.196(19) 0.128(13) 0.007(12) 0.027(9) 0.035(10)
C36 0.072(7) 0.053(7) 0.078(8) -0.013(6) 0.030(6) 0.009(5)
C37 0.094(9) 0.099(10) 0.121(11) -0.045(8) 0.069(9) -0.027(7)
C38 0.159(14) 0.112(12) 0.109(11) 0.059(9) 0.067(11) 0.078(10)

loop_
_atom_type_symbol
_atom_type_description
_atom_type_scat_dispersion_real
_atom_type_scat_dispersion_imag
_atom_type_scat_source
C C 0.0033 0.0016 'International Tables Vol C Tables 4.2.6.8 and 6.1.1.4'
H H 0.0000 0.0000 'International Tables Vol C Tables 4.2.6.8 and 6.1.1.4'
O O 0.0106 0.0060 'International Tables Vol C Tables 4.2.6.8 and 6.1.1.4'
Ag Ag -0.8971 1.1015 'International Tables Vol C Tables 4.2.6.8 and 6.1.1.4'
N N 0.0061 0.0033 'International Tables Vol C Tables 4.2.6.8 and 6.1.1.4'

loop_
_geom_angle_atom_site_label_1
_geom_angle_atom_site_label_2
_geom_angle_atom_site_label_3
_geom_angle
_geom_angle_site_symmetry_1
_geom_angle_site_symmetry_3
_geom_angle_publ_flag
N1 Ag1 O1 146.4(3) . . ?
N1 Ag1 N4 70.0(2) . . ?
O1 Ag1 N4 122.7(3) . . ?
N1 Ag1 N2 68.7(2) . . ?
O1 Ag1 N2 99.7(3) . . ?
N4 Ag1 N2 136.4(2) . . ?
N1 Ag1 O2 164.6(3) . . ?
O1 Ag1 O2 48.5(3) . . ?
N4 Ag1 O2 106.0(3) . . ?
N2 Ag1 O2 110.1(3) . . ?
N7 Ag2 O5 144.4(3) . . ?
N7 Ag2 O4 165.5(3) . . ?
O5 Ag2 O4 50.1(3) . . ?
N7 Ag2 N10 70.0(3) . . ?
O5 Ag2 N10 102.8(3) . . ?
O4 Ag2 N10 110.2(3) . . ?
N7 Ag2 N8 68.9(3) . . ?
O5 Ag2 N8 117.7(3) . . ?
O4 Ag2 N8 106.4(3) . . ?
N10 Ag2 N8 137.1(3) . . ?
C5 N1 C1 119.7(7) . . ?
C5 N1 Ag1 121.4(5) . . ?
C1 N1 Ag1 118.3(5) . . ?
C6 N2 N3 103.7(7) . . ?
C6 N2 Ag1 110.9(6) . . ?
N3 N2 Ag1 145.4(6) . . ?
C8 N3 N2 112.3(8) . . ?
C8 N3 C14 128.7(9) . . ?
N2 N3 C14 118.4(8) . . ?
C10 N4 N5 105.4(7) . . ?
C10 N4 Ag1 108.2(6) . . ?
N5 N4 Ag1 140.4(6) . . ?
C12 N5 N4 111.1(7) . . ?
C12 N5 C17 130.4(8) . . ?
N4 N5 C17 118.4(8) . . ?
O1 N6 O2 119.6(12) . . ?
O1 N6 O3 119.4(13) . . ?
O2 N6 O3 121.0(12) . . ?
C20 N7 C24 120.2(8) . . ?
C20 N7 Ag2 120.6(6) . . ?
C24 N7 Ag2 118.5(6) . . ?
C25 N8 N9 103.8(8) . . ?
C25 N8 Ag2 110.0(7) . . ?
N9 N8 Ag2 141.4(6) . . ?
C27 N9 N8 112.8(8) . . ?
C27 N9 C33 126.2(10) . . ?
N8 N9 C33 120.8(10) . . ?
C29 N10 N11 105.3(8) . . ?
C29 N10 Ag2 108.9(6) . . ?
N11 N10 Ag2 145.9(6) . . ?
N10 N11 C31 111.3(8) . . ?
N10 N11 C36 119.0(8) . . ?
C31 N11 C36 129.3(9) . . ?
O4 N12 O5 117.0(9) . . ?
O4 N12 O6 122.3(10) . . ?
O5 N12 O6 120.6(10) . . ?
N6 O1 Ag1 104.9(8) . . ?
N6 O2 Ag1 86.9(7) . . ?
N12 O4 Ag2 95.0(6) . . ?
N12 O5 Ag2 97.4(7) . . ?
N1 C1 C2 120.8(8) . . ?
N1 C1 C10 116.5(7) . . ?
C2 C1 C10 122.7(9) . . ?
C3 C2 C1 118.9(9) . . ?
C3 C2 H2 120.5 . . ?
C1 C2 H2 120.5 . . ?
C4 C3 C2 119.8(9) . . ?
C4 C3 H3 120.1 . . ?
C2 C3 H3 120.1 . . ?
C3 C4 C5 120.9(9) . . ?
C3 C4 H4 119.5 . . ?
C5 C4 H4 119.5 . . ?
N1 C5 C4 119.7(8) . . ?
N1 C5 C6 117.2(7) . . ?
C4 C5 C6 123.1(8) . . ?
N2 C6 C7 111.5(9) . . ?
N2 C6 C5 121.0(8) . . ?
C7 C6 C5 127.5(9) . . ?
C8 C7 C6 106.5(9) . . ?
C8 C7 H7 126.7 . . ?
C6 C7 H7 126.7 . . ?
N3 C8 C7 106.0(9) . . ?
N3 C8 C9 123.7(11) . . ?
C7 C8 C9 130.3(12) . . ?
C8 C9 H9A 109.5 . . ?
C8 C9 H9B 109.5 . . ?
H9A C9 H9B 109.5 . . ?
C8 C9 H9C 109.5 . . ?
H9A C9 H9C 109.5 . . ?
H9B C9 H9C 109.5 . . ?
N4 C10 C11 109.5(8) . . ?
N4 C10 C1 122.1(8) . . ?
C11 C10 C1 128.4(9) . . ?
C12 C11 C10 106.3(8) . . ?
C12 C11 H11 126.9 . . ?
C10 C11 H11 126.9 . . ?
N5 C12 C11 107.8(8) . . ?
N5 C12 C13 121.9(9) . . ?
C11 C12 C13 130.3(10) . . ?
C12 C13 H13A 109.5 . . ?
C12 C13 H13B 109.5 . . ?
H13A C13 H13B 109.5 . . ?
C12 C13 H13C 109.5 . . ?
H13A C13 H13C 109.5 . . ?
H13B C13 H13C 109.5 . . ?
N3 C14 C15 113.0(10) . . ?
N3 C14 C16 112.0(9) . . ?
C15 C14 C16 111.0(11) . . ?
N3 C14 H14 106.8 . . ?
C15 C14 H14 106.8 . . ?
C16 C14 H14 106.8 . . ?
C14 C15 H15A 109.5 . . ?
C14 C15 H15B 109.5 . . ?
H15A C15 H15B 109.5 . . ?
C14 C15 H15C 109.5 . . ?
H15A C15 H15C 109.5 . . ?
H15B C15 H15C 109.5 . . ?
C14 C16 H16A 109.5 . . ?
C14 C16 H16B 109.5 . . ?
H16A C16 H16B 109.5 . . ?
C14 C16 H16C 109.5 . . ?
H16A C16 H16C 109.5 . . ?
H16B C16 H16C 109.5 . . ?
C19 C17 N5 109.9(11) . . ?
C19 C17 C18 113.3(11) . . ?
N5 C17 C18 110.4(10) . . ?
C19 C17 H17 107.7 . . ?
N5 C17 H17 107.7 . . ?
C18 C17 H17 107.7 . . ?
C17 C18 H18A 109.5 . . ?
C17 C18 H18B 109.5 . . ?
H18A C18 H18B 109.5 . . ?
C17 C18 H18C 109.5 . . ?
H18A C18 H18C 109.5 . . ?
H18B C18 H18C 109.5 . . ?
C17 C19 H19A 109.5 . . ?
C17 C19 H19B 109.5 . . ?
H19A C19 H19B 109.5 . . ?
C17 C19 H19C 109.5 . . ?
H19A C19 H19C 109.5 . . ?
H19B C19 H19C 109.5 . . ?
N7 C20 C21 122.1(9) . . ?
N7 C20 C29 117.4(8) . . ?
C21 C20 C29 120.5(9) . . ?
C22 C21 C20 117.8(10) . . ?
C22 C21 H21 121.1 . . ?
C20 C21 H21 121.1 . . ?
C21 C22 C23 121.1(9) . . ?
C21 C22 H22 119.4 . . ?
C23 C22 H22 119.4 . . ?
C22 C23 C24 118.2(10) . . ?
C22 C23 H23 120.9 . . ?
C24 C23 H23 120.9 . . ?
N7 C24 C23 120.5(9) . . ?
N7 C24 C25 119.3(8) . . ?
C23 C24 C25 120.2(9) . . ?
N8 C25 C26 112.5(9) . . ?
N8 C25 C24 118.7(9) . . ?
C26 C25 C24 128.8(9) . . ?
C27 C26 C25 104.8(9) . . ?
C27 C26 H26 127.6 . . ?
C25 C26 H26 127.6 . . ?
N9 C27 C26 106.2(9) . . ?
N9 C27 C28 124.4(10) . . ?
C26 C27 C28 129.3(11) . . ?
C27 C28 H28A 109.5 . . ?
C27 C28 H28B 109.5 . . ?
H28A C28 H28B 109.5 . . ?
C27 C28 H28C 109.5 . . ?
H28A C28 H28C 109.5 . . ?
H28B C28 H28C 109.5 . . ?
N10 C29 C30 109.0(9) . . ?
N10 C29 C20 122.5(9) . . ?
C30 C29 C20 128.5(9) . . ?
C31 C30 C29 107.0(9) . . ?
C31 C30 H30 126.5 . . ?
C29 C30 H30 126.5 . . ?
C30 C31 N11 107.4(10) . . ?
C30 C31 C32 130.2(11) . . ?
N11 C31 C32 122.4(10) . . ?
C31 C32 H32A 109.5 . . ?
C31 C32 H32B 109.5 . . ?
H32A C32 H32B 109.5 . . ?
C31 C32 H32C 109.5 . . ?
H32A C32 H32C 109.5 . . ?
H32B C32 H32C 109.5 . . ?
N9 C33 C35 108.3(14) . . ?
N9 C33 C34 110.4(12) . . ?
C35 C33 C34 114.1(14) . . ?
N9 C33 H33 107.9 . . ?
C35 C33 H33 107.9 . . ?
C34 C33 H33 107.9 . . ?
C33 C34 H34A 109.5 . . ?
C33 C34 H34B 109.5 . . ?
H34A C34 H34B 109.5 . . ?
C33 C34 H34C 109.5 . . ?
H34A C34 H34C 109.5 . . ?
H34B C34 H34C 109.5 . . ?
C33 C35 H35A 109.5 . . ?
C33 C35 H35B 109.5 . . ?
H35A C35 H35B 109.5 . . ?
C33 C35 H35C 109.5 . . ?
H35A C35 H35C 109.5 . . ?
H35B C35 H35C 109.5 . . ?
N11 C36 C38 109.7(9) . . ?
N11 C36 C37 112.1(9) . . ?
C38 C36 C37 114.9(11) . . ?
N11 C36 H36 106.5 . . ?
C38 C36 H36 106.5 . . ?
C37 C36 H36 106.5 . . ?
C36 C37 H37A 109.5 . . ?
C36 C37 H37B 109.5 . . ?
H37A C37 H37B 109.5 . . ?
C36 C37 H37C 109.5 . . ?
H37A C37 H37C 109.5 . . ?
H37B C37 H37C 109.5 . . ?
C36 C38 H38A 109.5 . . ?
C36 C38 H38B 109.5 . . ?
H38A C38 H38B 109.5 . . ?
C36 C38 H38C 109.5 . . ?
H38A C38 H38C 109.5 . . ?
H38B C38 H38C 109.5 . . ?

loop_
_geom_bond_atom_site_label_1
_geom_bond_atom_site_label_2
_geom_bond_distance
_geom_bond_site_symmetry_2
_geom_bond_publ_flag
Ag1 N1 2.299(7) . ?
Ag1 O1 2.333(8) . ?
Ag1 N4 2.515(8) . ?
Ag1 N2 2.592(7) . ?
Ag1 O2 2.678(11) . ?
Ag2 N7 2.304(7) . ?
Ag2 O5 2.454(8) . ?
Ag2 O4 2.499(8) . ?
Ag2 N10 2.563(8) . ?
Ag2 N8 2.561(9) . ?
N1 C5 1.356(10) . ?
N1 C1 1.356(11) . ?
N2 C6 1.326(10) . ?
N2 N3 1.354(10) . ?
N3 C8 1.349(12) . ?
N3 C14 1.456(12) . ?
N4 C10 1.328(11) . ?
N4 N5 1.377(9) . ?
N5 C12 1.331(11) . ?
N5 C17 1.479(12) . ?
N6 O1 1.193(11) . ?
N6 O2 1.216(13) . ?
N6 O3 1.239(12) . ?
N7 C20 1.327(11) . ?
N7 C24 1.338(11) . ?
N8 C25 1.319(11) . ?
N8 N9 1.363(11) . ?
N9 C27 1.340(12) . ?
N9 C33 1.485(14) . ?
N10 C29 1.347(10) . ?
N10 N11 1.346(10) . ?
N11 C31 1.348(12) . ?
N11 C36 1.467(12) . ?
N12 O4 1.232(10) . ?
N12 O5 1.228(10) . ?
N12 O6 1.230(10) . ?
C1 C2 1.392(11) . ?
C1 C10 1.446(11) . ?
C2 C3 1.367(12) . ?
C2 H2 0.9300 . ?
C3 C4 1.354(13) . ?
C3 H3 0.9300 . ?
C4 C5 1.380(12) . ?
C4 H4 0.9300 . ?
C5 C6 1.463(12) . ?
C6 C7 1.375(12) . ?
C7 C8 1.344(14) . ?
C7 H7 0.9300 . ?
C8 C9 1.508(14) . ?
C9 H9A 0.9600 . ?
C9 H9B 0.9600 . ?
C9 H9C 0.9600 . ?
C10 C11 1.413(12) . ?
C11 C12 1.347(12) . ?
C11 H11 0.9300 . ?
C12 C13 1.491(12) . ?
C13 H13A 0.9600 . ?
C13 H13B 0.9600 . ?
C13 H13C 0.9600 . ?
C14 C15 1.468(15) . ?
C14 C16 1.513(15) . ?
C14 H14 0.9800 . ?
C15 H15A 0.9600 . ?
C15 H15B 0.9600 . ?
C15 H15C 0.9600 . ?
C16 H16A 0.9600 . ?
C16 H16B 0.9600 . ?
C16 H16C 0.9600 . ?
C17 C19 1.488(16) . ?
C17 C18 1.518(17) . ?
C17 H17 0.9800 . ?
C18 H18A 0.9600 . ?
C18 H18B 0.9600 . ?
C18 H18C 0.9600 . ?
C19 H19A 0.9600 . ?
C19 H19B 0.9600 . ?
C19 H19C 0.9600 . ?
C20 C21 1.387(12) . ?
C20 C29 1.463(13) . ?
C21 C22 1.360(14) . ?
C21 H21 0.9300 . ?
C22 C23 1.372(13) . ?
C22 H22 0.9300 . ?
C23 C24 1.400(12) . ?
C23 H23 0.9300 . ?
C24 C25 1.467(12) . ?
C25 C26 1.391(13) . ?
C26 C27 1.381(13) . ?
C26 H26 0.9300 . ?
C27 C28 1.487(14) . ?
C28 H28A 0.9600 . ?
C28 H28B 0.9600 . ?
C28 H28C 0.9600 . ?
C29 C30 1.396(13) . ?
C30 C31 1.329(14) . ?
C30 H30 0.9300 . ?
C31 C32 1.517(15) . ?
C32 H32A 0.9600 . ?
C32 H32B 0.9600 . ?
C32 H32C 0.9600 . ?
C33 C35 1.50(2) . ?
C33 C34 1.502(19) . ?
C33 H33 0.9800 . ?
C34 H34A 0.9600 . ?
C34 H34B 0.9600 . ?
C34 H34C 0.9600 . ?
C35 H35A 0.9600 . ?
C35 H35B 0.9600 . ?
C35 H35C 0.9600 . ?
C36 C38 1.504(15) . ?
C36 C37 1.492(14) . ?
C36 H36 0.9800 . ?
C37 H37A 0.9600 . ?
C37 H37B 0.9600 . ?
C37 H37C 0.9600 . ?
C38 H38A 0.9600 . ?
C38 H38B 0.9600 . ?
C38 H38C 0.9600 . ?
